data_4514824
loop_
_publ_author_name
'Pang, Hailiang'
'Wu, Dong'
'Cong, Hengjiang'
'Yin, Guoyin'

_publ_section_title
;
 Stereoselective Palladium-Catalyzed 1,3-Arylboration of Unconjugated
 Dienes for Expedient Synthesis of 1,3-Disubstituted Cyclohexanes
;
_journal_issue 9
_journal_name_full 'ACS Catalysis'
_journal_page_first 8555
_journal_paper_doi 10.1021/acscatal.9b02747
_journal_volume 9
_journal_year 2019
_chemical_formula_moiety 'C16 H20 O3'
_chemical_formula_sum 'C16 H20 O3'
_chemical_formula_weight 260.32
_space_group_crystal_system monoclinic
_space_group_IT_number 15
_space_group_name_Hall '-C 2yc'
_space_group_name_H-M_alt 'C 1 2/c 1'
_symmetry_space_group_name_Hall '-C 2yc'
_symmetry_space_group_name_H-M 'C 1 2/c 1'
_atom_sites_solution_hydrogens geom
_atom_sites_solution_primary direct
_audit_creation_date 2019-03-14
_audit_creation_method
; 
Olex2 1.2 
(compiled 2018.05.29 svn.r3508 for OlexSys, GUI svn.r5506) 
;
_cell_angle_alpha 90
_cell_angle_beta 111.709(3)
_cell_angle_gamma 90
_cell_formula_units_Z 8
_cell_length_a 31.2814(16)
_cell_length_b 6.1424(4)
_cell_length_c 15.8248(9)
_cell_measurement_reflns_used 3578
_cell_measurement_temperature 296(2)
_cell_measurement_theta_max 66.24
_cell_measurement_theta_min 3.04
_cell_volume 2825.0(3)
_computing_cell_refinement 'SAINT v7.68A (Bruker, 2009)'
_computing_data_collection 'Bruker APEX2'
_computing_data_reduction 'SAINT v7.68A (Bruker, 2009)'
_computing_molecular_graphics 'Olex2 (Dolomanov et al., 2009)'
_computing_publication_material 'Olex2 (Dolomanov et al., 2009)'
_computing_structure_refinement 'XL (Sheldrick, 2008)'
_computing_structure_solution 'ShelXS (Sheldrick, 2008)'
_diffrn_ambient_temperature 296.15
_diffrn_measured_fraction_theta_full 0.973
_diffrn_measured_fraction_theta_max 0.973
_diffrn_measurement_device_type 'Bruker APEX-II CCD'
_diffrn_measurement_method '\f and \w scans'
_diffrn_radiation_monochromator graphite
_diffrn_radiation_type CuK\a
_diffrn_radiation_wavelength 1.54178
_diffrn_reflns_av_R_equivalents 0.0566
_diffrn_reflns_av_unetI/netI 0.0779
_diffrn_reflns_Laue_measured_fraction_full 0.973
_diffrn_reflns_Laue_measured_fraction_max 0.973
_diffrn_reflns_limit_h_max 36
_diffrn_reflns_limit_h_min -35
_diffrn_reflns_limit_k_max 5
_diffrn_reflns_limit_k_min -7
_diffrn_reflns_limit_l_max 18
_diffrn_reflns_limit_l_min -18
_diffrn_reflns_number 7584
_diffrn_reflns_point_group_measured_fraction_full 0.973
_diffrn_reflns_point_group_measured_fraction_max 0.973
_diffrn_reflns_theta_full 64.992
_diffrn_reflns_theta_max 64.992
_diffrn_reflns_theta_min 3.041
_diffrn_standards_number 0
_exptl_absorpt_coefficient_mu 0.669
_exptl_absorpt_correction_T_max 0.7528
_exptl_absorpt_correction_T_min 0.6295
_exptl_absorpt_correction_type none
_exptl_crystal_density_diffrn 1.224
_exptl_crystal_description block
_exptl_crystal_F_000 1120
_exptl_crystal_size_max 0.12
_exptl_crystal_size_mid 0.1
_exptl_crystal_size_min 0.1
_refine_diff_density_max 0.388
_refine_diff_density_min -0.301
_refine_diff_density_rms 0.067
_refine_ls_extinction_method none
_refine_ls_goodness_of_fit_ref 1.055
_refine_ls_hydrogen_treatment constr
_refine_ls_matrix_type full
_refine_ls_number_parameters 242
_refine_ls_number_reflns 2346
_refine_ls_number_restraints 128
_refine_ls_restrained_S_all 1.148
_refine_ls_R_factor_all 0.0875
_refine_ls_R_factor_gt 0.0795
_refine_ls_shift/su_max 0.001
_refine_ls_shift/su_mean 0.000
_refine_ls_structure_factor_coef Fsqd
_refine_ls_weighting_details 'w=1/[\s^2^(Fo^2^)+(0.1432P)^2^+1.5088P] where P=(Fo^2^+2Fc^2^)/3'
_refine_ls_weighting_scheme calc
_refine_ls_wR_factor_gt 0.2191
_refine_ls_wR_factor_ref 0.2344
_reflns_Friedel_coverage 0.000
_reflns_number_gt 1953
_reflns_number_total 2346
_reflns_threshold_expression 'I > 2\s(I)'
_cod_data_source_file cs9b02747_si_005.cif
_cod_data_source_block cu_47_1i_0m
_cod_database_code 4514824
_shelx_shelxl_version_number 2014/7
_shelx_space_group_comment
; 
The symmetry employed for this shelxl refinement is uniquely defined 
by the following loop, which should always be used as a source of 
symmetry information in preference to the above space-group names. 
They are only intended as comments. 
;
_shelx_estimated_absorpt_t_max 0.936
_shelx_estimated_absorpt_t_min 0.924
_olex2_refinement_description
; 
1. Fixed Uiso 
 At 1.2 times of: 
  All C(H) groups, All C(H,H) groups, All C(H,H,H,H) groups 
 At 1.5 times of: 
  All C(H,H,H) groups, All O(H) groups 
2. Restrained distances 
 C3'-C2' 
 1.39 with sigma of 0.02 
 C4'-C5' 
 1.39 with sigma of 0.02 
 C6'-C5' = C6'-C1' 
 1.51 with sigma of 0.02 
 C4'-C3' = C2-C3 
 1.51 with sigma of 0.02 
 O1-C7 = O1'-C7' 
 1.42 with sigma of 0.02 
 C4-C3 = C4'-C5' 
 1.39 with sigma of 0.01 
 C8-C7 = C1'-C7' = C7-C1 = C2'-C1' = C2'-C3' 
 1.51 with sigma of 0.01 
 C8-C7 = C7-C1 = C2-C1 = C3-C2 = C5-C4 = C6-C5 = C6-C1 = C3'-C4' 
 1.51 with sigma of 0.01 
 C9-C8 
 1.45 with sigma of 0.01 
 C1-C3 = C1-C5 
 2.54 with sigma of 0.02 
3. Uiso/Uaniso restraints and constraints 
Uanis(C1) \\sim Ueq, Uanis(C2) \\sim Ueq, Uanis(C3) \\sim Ueq, Uanis(C4) \\sim 
Ueq, Uanis(C5) \\sim Ueq, Uanis(C6) \\sim Ueq, Uanis(C7) \\sim Ueq, Uanis(C8) 
\\sim Ueq, Uanis(O1) \\sim Ueq, Uanis(C1') \\sim Ueq, Uanis(C2') \\sim Ueq, 
Uanis(C3') \\sim Ueq, Uanis(C4') \\sim Ueq, Uanis(C5') \\sim Ueq, Uanis(C6') 
\\sim Ueq, Uanis(C7') \\sim Ueq, Uanis(O1') \\sim Ueq, Uanis(C8) \\sim Ueq: 
with sigma of 0.01 and sigma for terminal atoms of 0.02 
Uanis(C4) = Uanis(C4') 
4. Others 
 Sof(H8BC)=Sof(H8BD)=Sof(C1')=Sof(H1')=Sof(C2')=Sof(H2'A)=Sof(H2'B)=Sof(C3')= 
 Sof(H3'A)=Sof(H3'B)=Sof(C4')=Sof(H4')=Sof(C5')=Sof(H5')=Sof(C6')=Sof(H6'A)= 
 Sof(H6'B)=Sof(C7')=Sof(H7')=Sof(O1')=Sof(H1'A)=1-FVAR(1) 
 Sof(C1)=Sof(H1)=Sof(C2)=Sof(H2A)=Sof(H2B)=Sof(C3)=Sof(H3)=Sof(C4)=Sof(H4)= 
 Sof(C5)=Sof(H5A)=Sof(H5B)=Sof(C6)=Sof(H6A)=Sof(H6B)=Sof(C7)=Sof(H7)=Sof(H8AA)= 
 Sof(H8AB)=Sof(O1)=Sof(H1A)=FVAR(1) 
5.a Ternary CH refined with riding coordinates: 
 C1(H1), C7(H7), C1'(H1'), C7'(H7') 
5.b Secondary CH2 refined with riding coordinates: 
 C2(H2A,H2B), C5(H5A,H5B), C6(H6A,H6B), C8(H8AA,H8AB), C8(H8BC,H8BD), C2'(H2'A, 
 H2'B), C3'(H3'A,H3'B), C6'(H6'A,H6'B) 
5.c Aromatic/amide H refined with riding coordinates: 
 C10(H10), C11(H11), C13(H13), C14(H14), C3(H3), C4(H4), C4'(H4'), C5'(H5') 
5.d Idealised Me refined as rotating group: 
 C16(H16A,H16B,H16C) 
5.e Idealised tetrahedral OH refined as rotating group: 
 O1(H1A), O1'(H1'A) 
;
_olex2_submission_special_instructions 'No special instructions were received'

loop_
_space_group_symop_operation_xyz
'x, y, z'
'-x, y, -z+1/2'
'x+1/2, y+1/2, z'
'-x+1/2, y+1/2, -z+1/2'
'-x, -y, -z'
'x, -y, z-1/2'
'-x+1/2, -y+1/2, -z'
'x+1/2, -y+1/2, z-1/2'

loop_
_atom_site_label
_atom_site_type_symbol
_atom_site_fract_x
_atom_site_fract_y
_atom_site_fract_z
_atom_site_U_iso_or_equiv
_atom_site_adp_type
_atom_site_occupancy
_atom_site_site_symmetry_order
_atom_site_calc_flag
_atom_site_refinement_flags_posn
_atom_site_refinement_flags_adp
_atom_site_refinement_flags_occupancy
_atom_site_disorder_assembly
_atom_site_disorder_group
C9 C 1.01303(7) 0.0973(4) 0.61554(15) 0.0593(6) Uani 1 1 d D . . . .
C10 C 1.04891(8) 0.2378(4) 0.62319(16) 0.0618(6) Uani 1 1 d . . . . .
H10 H 1.0422 0.3770 0.5987 0.074 Uiso 1 1 calc R . . . .
C11 C 1.09398(8) 0.1773(4) 0.66584(16) 0.0594(6) Uani 1 1 d . . . . .
H11 H 1.1172 0.2760 0.6701 0.071 Uiso 1 1 calc R . . . .
C12 C 1.10533(7) -0.0297(4) 0.70282(14) 0.0513(6) Uani 1 1 d . . . . .
C13 C 1.06982(8) -0.1707(4) 0.69737(16) 0.0600(6) Uani 1 1 d . . . . .
H13 H 1.0765 -0.3094 0.7224 0.072 Uiso 1 1 calc R . . . .
C14 C 1.02457(8) -0.1069(4) 0.65511(17) 0.0662(7) Uani 1 1 d . . . . .
H14 H 1.0012 -0.2030 0.6531 0.079 Uiso 1 1 calc R . . . .
C15 C 1.15427(8) -0.0913(4) 0.74506(17) 0.0621(6) Uani 1 1 d . . . . .
C16 C 1.20700(11) -0.3770(6) 0.8090(3) 0.1106(12) Uani 1 1 d . . . . .
H16A H 1.2246 -0.3258 0.7746 0.166 Uiso 1 1 calc GR . . . .
H16B H 1.2072 -0.5332 0.8098 0.166 Uiso 1 1 calc GR . . . .
H16C H 1.2203 -0.3231 0.8702 0.166 Uiso 1 1 calc GR . . . .
O2 O 1.18592(6) 0.0334(4) 0.75844(18) 0.0990(8) Uani 1 1 d . . . . .
O3 O 1.16021(6) -0.2999(3) 0.76751(15) 0.0839(7) Uani 1 1 d . . . . .
C1 C 0.8902(3) 0.3181(18) 0.5299(8) 0.067(3) Uani 0.292(8) 1 d D U P A 1
H1 H 0.8911 0.2783 0.4705 0.080 Uiso 0.292(8) 1 calc R . P A 1
C2 C 0.8754(5) 0.5535(19) 0.5269(10) 0.080(4) Uani 0.292(8) 1 d D U P A 1
H2A H 0.8738 0.5920 0.5851 0.096 Uiso 0.292(8) 1 calc R . P A 1
H2B H 0.8984 0.6457 0.5174 0.096 Uiso 0.292(8) 1 calc R . P A 1
C3 C 0.8293(6) 0.598(4) 0.4528(17) 0.172(13) Uani 0.292(8) 1 d D U P A 1
H3 H 0.8211 0.7240 0.4181 0.206 Uiso 0.292(8) 1 calc R . P A 1
C4 C 0.8016(10) 0.419(3) 0.445(2) 0.0826(16) Uani 0.292(8) 1 d D U P A 1
H4 H 0.7704 0.4537 0.4220 0.099 Uiso 0.292(8) 1 calc R . P A 1
C5 C 0.8104(5) 0.180(3) 0.4664(12) 0.076(5) Uani 0.292(8) 1 d D U P A 1
H5A H 0.8135 0.1027 0.4155 0.092 Uiso 0.292(8) 1 calc R . P A 1
H5B H 0.7855 0.1144 0.4804 0.092 Uiso 0.292(8) 1 calc R . P A 1
C6 C 0.8554(5) 0.174(3) 0.5493(12) 0.099(7) Uani 0.292(8) 1 d D U P A 1
H6A H 0.8503 0.2270 0.6026 0.119 Uiso 0.292(8) 1 calc R . P A 1
H6B H 0.8668 0.0261 0.5611 0.119 Uiso 0.292(8) 1 calc R . P A 1
C7 C 0.9379(3) 0.311(2) 0.5994(7) 0.077(4) Uani 0.292(8) 1 d D U P A 1
H7 H 0.9490 0.4480 0.5832 0.093 Uiso 0.292(8) 1 calc R . P A 1
C8 C 0.96404(8) 0.1637(6) 0.56531(18) 0.0840(10) Uani 1 1 d D U . . .
H8AA H 0.9630 0.2253 0.5081 0.101 Uiso 0.292(8) 1 calc R . P A 1
H8AB H 0.9465 0.0297 0.5502 0.101 Uiso 0.292(8) 1 calc R . P A 1
H8BC H 0.9472 0.0399 0.5309 0.101 Uiso 0.708(8) 1 calc R . P A 2
H8BD H 0.9633 0.2773 0.5222 0.101 Uiso 0.708(8) 1 calc R . P A 2
O1 O 0.9505(3) 0.344(2) 0.6831(5) 0.066(2) Uani 0.292(8) 1 d D U P A 1
H1A H 0.9522 0.4757 0.6929 0.099 Uiso 0.292(8) 1 calc GR . P A 1
C1' C 0.88879(11) 0.3077(6) 0.5759(3) 0.0545(10) Uani 0.708(8) 1 d D U P A 2
H1' H 0.8774 0.3670 0.6212 0.065 Uiso 0.708(8) 1 calc R . P A 2
C2' C 0.87998(15) 0.4790(9) 0.5002(3) 0.0660(13) Uani 0.708(8) 1 d D U P A 2
H2'A H 0.8970 0.6104 0.5260 0.079 Uiso 0.708(8) 1 calc R . P A 2
H2'B H 0.8913 0.4240 0.4548 0.079 Uiso 0.708(8) 1 calc R . P A 2
C3' C 0.82963(13) 0.5341(10) 0.4549(4) 0.0811(16) Uani 0.708(8) 1 d D U P A 2
H3'A H 0.8229 0.6512 0.4892 0.097 Uiso 0.708(8) 1 calc R . P A 2
H3'B H 0.8247 0.5905 0.3948 0.097 Uiso 0.708(8) 1 calc R . P A 2
C4' C 0.7963(3) 0.3611(12) 0.4450(9) 0.0826(16) Uani 0.708(8) 1 d D U P A 2
H4' H 0.7661 0.3777 0.4046 0.099 Uiso 0.708(8) 1 calc R . P A 2
C5' C 0.8096(3) 0.1718(17) 0.4956(6) 0.100(3) Uani 0.708(8) 1 d D U P A 2
H5' H 0.7878 0.0838 0.5060 0.120 Uiso 0.708(8) 1 calc R . P A 2
C6' C 0.86036(17) 0.1102(11) 0.5341(5) 0.0709(16) Uani 0.708(8) 1 d D U P A 2
H6'A H 0.8656 -0.0025 0.5797 0.085 Uiso 0.708(8) 1 calc R . P A 2
H6'B H 0.8694 0.0537 0.4859 0.085 Uiso 0.708(8) 1 calc R . P A 2
C7' C 0.93996(14) 0.2453(7) 0.6258(4) 0.0560(12) Uani 0.708(8) 1 d D U P A 2
H7' H 0.9421 0.1339 0.6715 0.067 Uiso 0.708(8) 1 calc R . P A 2
O1' O 0.96160(13) 0.4439(7) 0.6719(3) 0.0662(10) Uani 0.708(8) 1 d D U P A 2
H1'A H 0.9872 0.4155 0.7094 0.099 Uiso 0.708(8) 1 calc GR . P A 2

loop_
_atom_site_aniso_label
_atom_site_aniso_U_11
_atom_site_aniso_U_22
_atom_site_aniso_U_33
_atom_site_aniso_U_23
_atom_site_aniso_U_13
_atom_site_aniso_U_12
C9 0.0493(12) 0.0743(16) 0.0507(11) -0.0182(11) 0.0143(9) 0.0050(11)
C10 0.0607(13) 0.0591(13) 0.0629(13) 0.0011(11) 0.0197(10) 0.0102(11)
C11 0.0544(12) 0.0545(13) 0.0682(13) 0.0002(10) 0.0214(10) -0.0034(10)
C12 0.0475(11) 0.0508(12) 0.0527(11) -0.0065(9) 0.0153(9) -0.0017(9)
C13 0.0566(13) 0.0501(12) 0.0696(14) -0.0050(10) 0.0190(11) -0.0064(10)
C14 0.0507(12) 0.0738(16) 0.0745(15) -0.0199(12) 0.0234(11) -0.0152(11)
C15 0.0497(12) 0.0602(14) 0.0677(14) -0.0042(11) 0.0113(10) -0.0002(11)
C16 0.0667(18) 0.095(2) 0.140(3) 0.015(2) 0.0034(18) 0.0306(18)
O2 0.0478(10) 0.0806(14) 0.147(2) 0.0035(13) 0.0108(11) -0.0058(9)
O3 0.0564(10) 0.0664(12) 0.1092(15) 0.0115(10) 0.0074(10) 0.0103(8)
C1 0.047(4) 0.092(7) 0.051(5) -0.004(5) 0.006(4) 0.016(4)
C2 0.072(6) 0.083(7) 0.080(7) -0.003(5) 0.021(5) 0.000(5)
C3 0.170(15) 0.178(16) 0.166(15) -0.014(9) 0.061(10) 0.008(9)
C4 0.043(3) 0.094(5) 0.095(2) 0.007(4) 0.0064(19) 0.001(3)
C5 0.053(6) 0.085(8) 0.080(8) -0.005(6) 0.011(5) -0.011(5)
C6 0.092(9) 0.078(9) 0.111(9) 0.018(7) 0.019(6) 0.017(6)
C7 0.069(6) 0.029(5) 0.094(8) -0.007(5) -0.016(5) 0.014(4)
C8 0.0521(13) 0.129(3) 0.0614(14) -0.0265(15) 0.0093(11) 0.0182(14)
O1 0.050(4) 0.087(7) 0.053(4) -0.024(4) 0.009(3) -0.003(4)
C1' 0.0498(18) 0.061(2) 0.053(2) 0.0027(17) 0.0199(16) 0.0029(14)
C2' 0.051(2) 0.063(3) 0.079(3) 0.013(2) 0.0186(19) 0.003(2)
C3' 0.048(2) 0.082(3) 0.096(3) 0.037(3) 0.0057(18) 0.0076(19)
C4' 0.043(3) 0.094(5) 0.095(2) 0.007(4) 0.0064(19) 0.001(3)
C5' 0.050(3) 0.122(5) 0.117(6) 0.017(4) 0.018(3) -0.013(3)
C6' 0.043(2) 0.068(3) 0.092(3) 0.007(2) 0.0139(19) -0.007(2)
C7' 0.0431(18) 0.046(3) 0.073(3) 0.020(2) 0.0136(17) 0.0134(16)
O1' 0.0543(18) 0.062(2) 0.0694(19) -0.0185(15) 0.0073(13) 0.0042(14)

loop_
_atom_type_symbol
_atom_type_description
_atom_type_scat_dispersion_real
_atom_type_scat_dispersion_imag
_atom_type_scat_source
C C 0.0181 0.0091 'International Tables Vol C Tables 4.2.6.8 and 6.1.1.4'
H H 0.0000 0.0000 'International Tables Vol C Tables 4.2.6.8 and 6.1.1.4'
O O 0.0492 0.0322 'International Tables Vol C Tables 4.2.6.8 and 6.1.1.4'

loop_
_geom_angle_atom_site_label_1
_geom_angle_atom_site_label_2
_geom_angle_atom_site_label_3
_geom_angle
C10 C9 C14 117.1(2)
C10 C9 C8 120.9(3)
C14 C9 C8 122.0(2)
C9 C10 H10 119.1
C11 C10 C9 121.8(2)
C11 C10 H10 119.1
C10 C11 H11 119.6
C10 C11 C12 120.7(2)
C12 C11 H11 119.6
C11 C12 C15 119.1(2)
C13 C12 C11 118.1(2)
C13 C12 C15 122.8(2)
C12 C13 H13 119.7
C14 C13 C12 120.5(2)
C14 C13 H13 119.7
C9 C14 H14 119.2
C13 C14 C9 121.6(2)
C13 C14 H14 119.2
O2 C15 C12 124.3(2)
O2 C15 O3 122.9(2)
O3 C15 C12 112.9(2)
H16A C16 H16B 109.5
H16A C16 H16C 109.5
H16B C16 H16C 109.5
O3 C16 H16A 109.5
O3 C16 H16B 109.5
O3 C16 H16C 109.5
C15 O3 C16 117.2(2)
C2 C1 H1 109.0
C2 C1 C6 109.1(12)
C6 C1 H1 109.0
C7 C1 H1 109.0
C7 C1 C2 105.2(9)
C7 C1 C6 115.4(11)
C1 C2 H2A 109.0
C1 C2 H2B 109.0
H2A C2 H2B 107.8
C3 C2 C1 113.0(11)
C3 C2 H2A 109.0
C3 C2 H2B 109.0
C2 C3 H3 125.8
C4 C3 C2 108.4(19)
C4 C3 H3 125.8
C3 C4 H4 112.8
C3 C4 C5 134(2)
C5 C4 H4 112.8
C4 C5 H5A 110.9
C4 C5 H5B 110.9
C4 C5 C6 104.2(18)
H5A C5 H5B 108.9
C6 C5 H5A 110.9
C6 C5 H5B 110.9
C1 C6 C5 108.4(11)
C1 C6 H6A 110.0
C1 C6 H6B 110.0
C5 C6 H6A 110.0
C5 C6 H6B 110.0
H6A C6 H6B 108.4
C1 C7 H7 97.8
C8 C7 C1 106.9(6)
C8 C7 H7 97.8
O1 C7 C1 127.8(9)
O1 C7 H7 97.8
O1 C7 C8 119.8(8)
C9 C8 H8AA 106.0
C9 C8 H8AB 106.0
C9 C8 H8BC 108.7
C9 C8 H8BD 108.7
C9 C8 C7' 114.0(3)
C7 C8 C9 125.3(4)
C7 C8 H8AA 106.0
C7 C8 H8AB 106.0
H8AA C8 H8AB 106.3
H8BC C8 H8BD 107.6
C7' C8 H8BC 108.7
C7' C8 H8BD 108.7
C7 O1 H1A 109.5
C2' C1' H1' 107.8
C2' C1' C7' 114.8(3)
C6' C1' H1' 107.8
C6' C1' C2' 107.6(5)
C6' C1' C7' 110.8(4)
C7' C1' H1' 107.8
C1' C2' H2'A 109.2
C1' C2' H2'B 109.2
H2'A C2' H2'B 107.9
C3' C2' C1' 112.2(4)
C3' C2' H2'A 109.2
C3' C2' H2'B 109.2
C2' C3' H3'A 107.8
C2' C3' H3'B 107.8
H3'A C3' H3'B 107.2
C4' C3' C2' 117.9(6)
C4' C3' H3'A 107.8
C4' C3' H3'B 107.8
C3' C4' H4' 120.0
C5' C4' C3' 120.0(8)
C5' C4' H4' 120.0
C4' C5' H5' 120.5
C4' C5' C6' 119.0(8)
C6' C5' H5' 120.5
C1' C6' C5' 109.5(6)
C1' C6' H6'A 109.8
C1' C6' H6'B 109.8
C5' C6' H6'A 109.8
C5' C6' H6'B 109.8
H6'A C6' H6'B 108.2
C8 C7' C1' 115.1(4)
C8 C7' H7' 108.9
C1' C7' H7' 108.9
O1' C7' C8 110.4(3)
O1' C7' C1' 104.5(3)
O1' C7' H7' 108.9
C7' O1' H1'A 109.5

loop_
_geom_bond_atom_site_label_1
_geom_bond_atom_site_label_2
_geom_bond_distance
C9 C10 1.385(4)
C9 C14 1.389(4)
C9 C8 1.499(3)
C10 H10 0.9300
C10 C11 1.370(3)
C11 H11 0.9300
C11 C12 1.390(3)
C12 C13 1.386(3)
C12 C15 1.475(3)
C13 H13 0.9300
C13 C14 1.380(3)
C14 H14 0.9300
C15 O2 1.207(3)
C15 O3 1.324(3)
C16 H16A 0.9600
C16 H16B 0.9600
C16 H16C 0.9600
C16 O3 1.445(3)
C1 H1 0.9800
C1 C2 1.514(9)
C1 C6 1.520(10)
C1 C7 1.492(7)
C2 H2A 0.9700
C2 H2B 0.9700
C2 C3 1.508(9)
C3 H3 0.9300
C3 C4 1.376(10)
C4 H4 0.9300
C4 C5 1.511(10)
C5 H5A 0.9700
C5 H5B 0.9700
C5 C6 1.530(10)
C6 H6A 0.9700
C6 H6B 0.9700
C7 H7 0.9800
C7 C8 1.450(7)
C7 O1 1.251(12)
C8 H8AA 0.9700
C8 H8AB 0.9700
C8 H8BC 0.9700
C8 H8BD 0.9700
C8 C7' 1.506(5)
O1 H1A 0.8200
C1' H1' 0.9800
C1' C2' 1.541(5)
C1' C6' 1.505(7)
C1' C7' 1.548(5)
C2' H2'A 0.9700
C2' H2'B 0.9700
C2' C3' 1.508(5)
C3' H3'A 0.9700
C3' H3'B 0.9700
C3' C4' 1.456(6)
C4' H4' 0.9300
C4' C5' 1.386(7)
C5' H5' 0.9300
C5' C6' 1.524(8)
C6' H6'A 0.9700
C6' H6'B 0.9700
C7' H7' 0.9800
C7' O1' 1.454(6)
O1' H1'A 0.8200

loop_
_geom_torsion_atom_site_label_1
_geom_torsion_atom_site_label_2
_geom_torsion_atom_site_label_3
_geom_torsion_atom_site_label_4
_geom_torsion
C9 C10 C11 C12 0.4(3)
C9 C8 C7' C1' -178.0(3)
C9 C8 C7' O1' 64.0(5)
C10 C9 C14 C13 -2.3(3)
C10 C9 C8 C7 -76.1(9)
C10 C9 C8 C7' -97.9(4)
C10 C11 C12 C13 -1.6(3)
C10 C11 C12 C15 177.7(2)
C11 C12 C13 C14 0.9(3)
C11 C12 C15 O2 7.9(4)
C11 C12 C15 O3 -172.3(2)
C12 C13 C14 C9 1.1(4)
C12 C15 O3 C16 179.7(3)
C13 C12 C15 O2 -172.8(3)
C13 C12 C15 O3 7.0(3)
C14 C9 C10 C11 1.6(3)
C14 C9 C8 C7 104.9(9)
C14 C9 C8 C7' 83.0(4)
C15 C12 C13 C14 -178.4(2)
O2 C15 O3 C16 -0.5(4)
C1 C2 C3 C4 36(3)
C1 C7 C8 C9 -176.3(7)
C2 C1 C6 C5 68.7(19)
C2 C1 C7 C8 -140.9(13)
C2 C1 C7 O1 65.9(19)
C2 C3 C4 C5 -26(5)
C3 C4 C5 C6 33(5)
C4 C5 C6 C1 -49(2)
C6 C1 C2 C3 -61(2)
C6 C1 C7 C8 98.8(13)
C6 C1 C7 O1 -54(2)
C7 C1 C2 C3 174.1(16)
C7 C1 C6 C5 -173.1(12)
C8 C9 C10 C11 -177.5(2)
C8 C9 C14 C13 176.8(2)
O1 C7 C8 C9 -20(2)
C1' C2' C3' C4' -34.3(10)
C2' C1' C6' C5' -60.6(8)
C2' C1' C7' C8 -56.2(6)
C2' C1' C7' O1' 65.0(5)
C2' C3' C4' C5' 16.3(15)
C3' C4' C5' C6' -21.7(16)
C4' C5' C6' C1' 45.1(12)
C6' C1' C2' C3' 56.7(7)
C6' C1' C7' C8 65.9(5)
C6' C1' C7' O1' -172.9(5)
C7' C1' C2' C3' -179.5(4)
C7' C1' C6' C5' 173.2(5)
